data_1558170
loop_
_publ_author_name
'Engebretsen, Thoralf'
'Kvam, Per-Inge'
'Lindeman, Sergey V.'
'Songstad, Jon'

_publ_section_title
;
 Crystal Structure of
 cis-C,C-[Carbonylchloro-(2-(2'-thienyl)-pyridinato-C,3N')platinum(II)],
 [Pt(tpy)(CO)Cl].
;
_journal_name_full 'Acta Chemica Scandinavica'
_journal_page_first 853
_journal_page_last 855
_journal_paper_doi 10.3891/acta.chem.scand.49-0853
_journal_volume 49
_journal_year 1995
_chemical_formula_sum 'C10 H6 Cl N O Pt S'
_chemical_formula_weight 418.76
_chemical_name_common
;
cis-C,C-[Carbonylchloro-(2-(2'-thienyl)-pyridinato-C,3N')platinum(II)]
[Pt(tpy)(CO)Cl]
;
_space_group_IT_number 14
_space_group_name_Hall '-P 2ybc'
_space_group_name_H-M_alt 'P 1 21/c 1'
_symmetry_cell_setting monoclinic
_symmetry_Int_Tables_number 14
_symmetry_space_group_name_Hall '-P 2ybc'
_symmetry_space_group_name_H-M 'P 1 21/c 1'
_cell_angle_alpha 90.
_cell_angle_beta 97.00(1)
_cell_angle_gamma 90.
_cell_formula_units_Z 4
_cell_length_a 9.2515(11)
_cell_length_b 16.9912(18)
_cell_length_c 6.9209(8)
_cell_volume 1079.8(2)
_diffrn_ambient_temperature 293
_diffrn_radiation_probe x-ray
_diffrn_radiation_type MoK\a
_diffrn_radiation_wavelength 0.71073
_exptl_absorpt_coefficient_mu 13.40
_exptl_crystal_density_diffrn 2.576
_refine_ls_number_parameters 137
_refine_ls_number_reflns 1308
_refine_ls_R_factor_gt 0.0346
_refine_ls_wR_factor_gt 0.0777
_cod_data_source_file Acta-Chem-Scand-1995-49-853.cif
_cod_data_source_block 1
_cod_original_sg_symbol_H-M 'P 21/c'
_cod_database_code 1558170

loop_
_space_group_symop_id
_space_group_symop_operation_xyz
1 x,y,z
2 -x,1/2+y,1/2-z
3 -x,-y,-z
4 x,1/2-y,1/2+z

loop_
_atom_site_label
_atom_site_type_symbol
_atom_site_thermal_displace_type
_atom_site_fract_x
_atom_site_fract_y
_atom_site_fract_z
_atom_site_occupancy
_atom_site_U_iso_or_equiv
_atom_site_calc_flag
_atom_site_refinement_flags
_atom_site_disorder_assembly
_atom_site_disorder_group
Pt1 Pt Uiso 0.48550(10) 0.73320(10) 0.17910(10) 1.000 0.0440(10) . . . .
Cl1 Cl Uiso 0.6383(3) 0.8461(2) 0.2043(5) 1.000 0.0780(10) . . . .
S1 S Uiso 0.0803(3) 0.5923(2) 0.1111(3) 1.000 0.0480(10) . . . .
O1 O Uiso 0.7366(9) 0.6234(7) 0.2254(13) 1.000 0.099(3) . . . .
N1 N Uiso 0.2948(8) 0.7977(5) 0.1453(9) 1.000 0.040(2) . . . .
C1 C Uiso 0.6411(12) 0.6686(9) 0.2062(16) 1.000 0.071(4) . . . .
C2 C Uiso 0.1699(9) 0.7524(5) 0.1243(12) 1.000 0.036(2) . . . .
C2' C Uiso 0.2002(9) 0.6699(6) 0.1284(11) 1.000 0.037(2) . . . .
C3 C Uiso 0.0339(10) 0.7872(7) 0.1029(12) 1.000 0.046(2) . . . .
C3' C Uiso 0.3433(10) 0.6441(6) 0.1544(12) 1.000 0.041(2) . . . .
C4 C Uiso 0.0250(11) 0.8690(7) 0.1047(13) 1.000 0.054(3) . . . .
C4' C Uiso 0.3519(11) 0.5613(7) 0.1579(13) 1.000 0.052(2) . . . .
C5 C Uiso 0.1487(13) 0.9116(7) 0.1263(14) 1.000 0.057(3) . . . .
C5' C Uiso 0.2222(12) 0.5283(6) 0.1362(13) 1.000 0.052(2) . . . .
C6 C Uiso 0.2792(13) 0.8768(6) 0.1412(13) 1.000 0.053(3) . . . .

loop_
_atom_type_symbol
_atom_type_description
_atom_type_scat_dispersion_real
_atom_type_scat_dispersion_imag
_atom_type_scat_source
C C 0.0033 0.0016 ' International Tables Vol C Tables 4.2.6.8 and 6.1.1.4'
Cl Cl 0.1484 0.1585 ' International Tables Vol C Tables 4.2.6.8 and 6.1.1.4'
N N 0.0061 0.0033 ' International Tables Vol C Tables 4.2.6.8 and 6.1.1.4'
O O 0.0106 0.0060 ' International Tables Vol C Tables 4.2.6.8 and 6.1.1.4'
Pt Pt -1.7033 8.3905 ' International Tables Vol C Tables 4.2.6.8 and 6.1.1.4'
S S 0.1246 0.1234 ' International Tables Vol C Tables 4.2.6.8 and 6.1.1.4'

loop_
_geom_angle_atom_site_label_1
_geom_angle_atom_site_label_2
_geom_angle_atom_site_label_3
_geom_angle
_geom_angle_site_symmetry_1
_geom_angle_site_symmetry_2
_geom_angle_site_symmetry_3
_geom_angle_publ_flag
Cl1 Pt1 N1 94.1(2) . . . yes
Cl1 Pt1 C1 91.4(5) . . . yes
Cl1 Pt1 C3' 175.4(3) . . . yes
N1 Pt1 C1 174.5(5) . . . yes
N1 Pt1 C3' 81.3(4) . . . yes
C1 Pt1 C3' 93.3(5) . . . yes
C2' S1 C5' 90.0(5) . . . yes
Pt1 N1 C2 114.1(6) . . . yes
Pt1 N1 C6 128.1(7) . . . yes
C2 N1 C6 117.8(8) . . . yes
Pt1 C1 O1 176.2(12) . . . yes
N1 C2 C2' 112.6(7) . . . yes
N1 C2 C3 120.8(8) . . . yes
C2' C2 C3 126.6(8) . . . no
S1 C2' C2 128.9(7) . . . yes
S1 C2' C3' 111.4(8) . . . yes
C2 C2' C3' 119.7(8) . . . no
C2 C3 C4 118.7(9) . . . no
Pt1 C3' C2' 112.3(7) . . . yes
Pt1 C3' C4' 136.0(7) . . . yes
C2' C3' C4' 111.7(9) . . . no
C3 C4 C5 119.1(10) . . . no
C3' C4' C5' 112.0(10) . . . no
C4 C5 C6 121.2(11) . . . no
S1 C5' C4' 114.9(8) . . . yes
N1 C6 C5 122.3(10) . . . yes

loop_
_geom_bond_atom_site_label_1
_geom_bond_atom_site_label_2
_geom_bond_distance
_geom_bond_site_symmetry_1
_geom_bond_site_symmetry_2
_geom_bond_publ_flag
Pt1 Cl1 2.377(4) . . yes
Pt1 N1 2.066(8) . . yes
Pt1 C1 1.802(13) . . yes
Pt1 C3' 1.999(10) . . yes
S1 C2' 1.718(10) . . yes
S1 C5' 1.697(11) . . yes
O1 C1 1.166(17) . . yes
N1 C2 1.381(11) . . yes
N1 C6 1.352(13) . . yes
C2 C2' 1.429(13) . . no
C2 C3 1.382(13) . . no
C2' C3' 1.385(13) . . no
C3 C4 1.393(17) . . no
C3' C4' 1.409(16) . . no
C4 C5 1.347(16) . . no
C4' C5' 1.316(15) . . no
C5 C6 1.337(17) . . no

loop_
_geom_torsion_atom_site_label_1
_geom_torsion_atom_site_label_2
_geom_torsion_atom_site_label_3
_geom_torsion_atom_site_label_4
_geom_torsion
_geom_torsion_site_symmetry_1
_geom_torsion_site_symmetry_2
_geom_torsion_site_symmetry_3
_geom_torsion_site_symmetry_4
_geom_torsion_publ_flag
Cl1 Pt1 N1 C2 -180.0(5) . . . . no
Cl1 Pt1 N1 C6 0.2(7) . . . . no
C3' Pt1 N1 C2 0.3(6) . . . . no
C3' Pt1 N1 C6 -179.6(7) . . . . no
N1 Pt1 C3' C2' 0.2(6) . . . . no
N1 Pt1 C3' C4' -179.3(9) . . . . no
C1 Pt1 C3' C2' -179.7(7) . . . . no
C1 Pt1 C3' C4' 0.8(10) . . . . no
C5' S1 C2' C2 -178.8(8) . . . . no
C5' S1 C2' C3' -0.6(7) . . . . no
C2' S1 C5' C4' 0.5(8) . . . . no
Pt1 N1 C2 C2' -0.7(8) . . . . no
Pt1 N1 C2 C3 179.2(6) . . . . no
C6 N1 C2 C2' 179.2(7) . . . . no
C6 N1 C2 C3 -1.0(11) . . . . no
Pt1 N1 C6 C5 -177.2(7) . . . . no
C2 N1 C6 C5 3.0(12) . . . . no
N1 C2 C2' S1 179.0(6) . . . . no
N1 C2 C2' C3' 0.9(11) . . . . no
C3 C2 C2' S1 -0.8(13) . . . . no
C3 C2 C2' C3' -178.9(8) . . . . no
N1 C2 C3 C4 -0.6(12) . . . . no
C2' C2 C3 C4 179.2(8) . . . . no
S1 C2' C3' Pt1 -179.1(4) . . . . no
S1 C2' C3' C4' 0.5(9) . . . . no
C2 C2' C3' Pt1 -0.7(10) . . . . no
C2 C2' C3' C4' 179.0(7) . . . . no
C2 C3 C4 C5 0.3(13) . . . . no
Pt1 C3' C4' C5' 179.4(7) . . . . no
C2' C3' C4' C5' -0.2(11) . . . . no
C3 C4 C5 C6 1.6(14) . . . . no
C3' C4' C5' S1 -0.3(11) . . . . no
C4 C5 C6 N1 -3.4(15) . . . . no
